data_2007937
loop_
_publ_author_name
'Parvez, Masood'

_publ_section_title
;
 Tripelennamine Tetrachlorocobaltate(II)
;
_journal_issue 12
_journal_name_full 'Acta Crystallographica Section C'
_journal_page_first 1748
_journal_page_last 1750
_journal_paper_doi 10.1107/S0108270198009457
_journal_volume 54
_journal_year 1998
_chemical_formula_analytical 'C16 H23 Cl4 Co N3'
_chemical_formula_iupac '(C16 H23 N3)[Co Cl4]'
_chemical_formula_moiety 'C16 H23 N3 2+, Co Cl4 2-'
_chemical_formula_structural 'C16 H23 N3 2+, Co Cl4 2-'
_chemical_formula_sum 'C16 H23 Cl4 Co N3'
_chemical_formula_weight 458.12
_chemical_name_common 'Tripelennamine tetrachlorocobaltate(II)'
_chemical_name_systematic
;
N-Benzyl-N',N'-dimethyl-N-(2-pyridinio)-1,2-ethanediammonium
tetrachlorocobaltate(II)
;
_space_group_IT_number 14
_symmetry_cell_setting monoclinic
_symmetry_space_group_name_Hall '-P 2yn'
_symmetry_space_group_name_H-M 'P 1 21/n 1'
_cell_angle_alpha 90.00
_cell_angle_beta 90.37(2)
_cell_angle_gamma 90.00
_cell_formula_units_Z 4
_cell_length_a 11.670(3)
_cell_length_b 9.780(2)
_cell_length_c 17.777(5)
_cell_measurement_reflns_used 25
_cell_measurement_temperature 170.0(10)
_cell_measurement_theta_max 15
_cell_measurement_theta_min 10
_cell_volume 2028.9(9)
_computing_cell_refinement 'MSC/AFC Diffractometer Control Software'
_computing_data_collection
;
MSC/AFC Diffractometer Control Software
 (Molecular Structure Corporation, 1988)
;
_computing_data_reduction 'TEXSAN (Molecular Structure Corporation, 1994)'
_computing_molecular_graphics TEXSAN
_computing_publication_material SHELXL97
_computing_structure_refinement 'SHELXL97 (Sheldrick, 1997)'
_computing_structure_solution 'SAPI91 (Fan, 1991)'
_diffrn_ambient_temperature 170.0(10)
_diffrn_measurement_device_type 'Rigaku AFC-6S'
_diffrn_measurement_method \w-2\q
_diffrn_radiation_monochromator graphite
_diffrn_radiation_source 'fine-focus sealed tube'
_diffrn_radiation_type MoK\a
_diffrn_radiation_wavelength 0.71069
_diffrn_reflns_av_R_equivalents 0.0501
_diffrn_reflns_av_sigmaI/netI 0.1434
_diffrn_reflns_limit_h_max 15
_diffrn_reflns_limit_h_min 0
_diffrn_reflns_limit_k_max 12
_diffrn_reflns_limit_k_min 0
_diffrn_reflns_limit_l_max 23
_diffrn_reflns_limit_l_min -23
_diffrn_reflns_number 4932
_diffrn_reflns_theta_max 27.5
_diffrn_reflns_theta_min 2.0
_diffrn_standards_decay_% none
_diffrn_standards_interval_count 200
_diffrn_standards_number 3
_exptl_absorpt_coefficient_mu 1.376
_exptl_absorpt_correction_T_max 0.781
_exptl_absorpt_correction_T_min 0.617
_exptl_absorpt_correction_type '\y scan (3 reflections)'
_exptl_absorpt_process_details '(North et al., 1968)'
_exptl_crystal_colour blue
_exptl_crystal_density_diffrn 1.500
_exptl_crystal_density_meas ?
_exptl_crystal_description prismatic
_exptl_crystal_F_000 940
_exptl_crystal_size_max 0.39
_exptl_crystal_size_mid 0.31
_exptl_crystal_size_min 0.18
_refine_diff_density_max 0.684
_refine_diff_density_min -0.780
_refine_ls_extinction_method none
_refine_ls_goodness_of_fit_ref 0.980
_refine_ls_hydrogen_treatment 'H atoms idealized geometrically'
_refine_ls_matrix_type full
_refine_ls_number_parameters 220
_refine_ls_number_reflns 4708
_refine_ls_number_restraints 0
_refine_ls_restrained_S_all 0.980
_refine_ls_R_factor_all 0.177
_refine_ls_R_factor_gt 0.047
_refine_ls_shift/su_max <0.001
_refine_ls_shift/su_mean 0.000
_refine_ls_structure_factor_coef Fsqd
_refine_ls_weighting_details 'calc w = 1/[\s^2^(Fo^2^)+(0.0693P)^2^+0.2191P] where P=(Fo^2^+2Fc^2^)/3'
_refine_ls_weighting_scheme calc
_refine_ls_wR_factor_ref 0.161
_reflns_number_gt 2049
_reflns_number_total 4708
_reflns_threshold_expression I>2\s(I)
_cod_data_source_file fg1505.cif
_cod_data_source_block Tripelennamine_dication
_cod_depositor_comments
;
The following automatic conversions were performed:

'_exptl_crystal_density_meas' value 'not measured' was changed to '?'
- the value is perceived as not measured.

Automatic conversion script
Id: cif_fix_values 3008 2015-01-20 13:52:24Z robertas 
;
_cod_original_sg_symbol_H-M 'P 21/n'
_cod_database_code 2007937

loop_
_symmetry_equiv_pos_as_xyz
'x, y, z'
'-x+1/2, y+1/2, -z+1/2'
'-x, -y, -z'
'x-1/2, -y-1/2, z-1/2'

loop_
_atom_site_label
_atom_site_fract_x
_atom_site_fract_y
_atom_site_fract_z
_atom_site_U_iso_or_equiv
_atom_site_adp_type
_atom_site_calc_flag
_atom_site_refinement_flags
_atom_site_occupancy
_atom_site_disorder_assembly
_atom_site_disorder_group
_atom_site_type_symbol
Co1 0.24894(6) 0.73564(7) 0.48710(4) 0.0250(2) Uani d . 1 . . Co
Cl1 0.34887(12) 0.57626(13) 0.55579(8) 0.0307(3) Uani d . 1 . . Cl
Cl2 0.11802(14) 0.86955(16) 0.54302(9) 0.0419(4) Uani d . 1 . . Cl
Cl3 0.14881(13) 0.61318(15) 0.39933(8) 0.0346(3) Uani d . 1 . . Cl
Cl4 0.38596(15) 0.86584(17) 0.43609(10) 0.0504(5) Uani d . 1 . . Cl
N1 0.4077(4) 0.3511(4) 0.2209(2) 0.0281(11) Uani d . 1 . . N
N2 0.3825(4) 0.2487(4) 0.3376(2) 0.0293(10) Uani d . 1 . . N
N3 0.2466(4) 0.2881(5) 0.5279(2) 0.0255(10) Uani d . 1 . . N
C1 0.4295(5) 0.4589(6) 0.1748(3) 0.0321(13) Uani d . 1 . . C
C2 0.4430(5) 0.5858(6) 0.2034(3) 0.0359(14) Uani d . 1 . . C
C3 0.4322(5) 0.6036(6) 0.2811(3) 0.0306(13) Uani d . 1 . . C
C4 0.4100(5) 0.4947(5) 0.3270(3) 0.0284(13) Uani d . 1 . . C
C5 0.4002(5) 0.3626(5) 0.2975(3) 0.0253(12) Uani d . 1 . . C
C6 0.3855(5) 0.1133(5) 0.3018(3) 0.0274(12) Uani d . 1 . . C
C7 0.5026(5) 0.0679(5) 0.2787(3) 0.0264(12) Uani d . 1 . . C
C8 0.6018(5) 0.1262(6) 0.3076(3) 0.0352(14) Uani d . 1 . . C
C9 0.7089(6) 0.0810(7) 0.2854(4) 0.0418(15) Uani d . 1 . . C
C10 0.7173(6) -0.0250(6) 0.2343(3) 0.0378(15) Uani d . 1 . . C
C11 0.6195(6) -0.0840(6) 0.2054(3) 0.0375(15) Uani d . 1 . . C
C12 0.5149(5) -0.0397(6) 0.2280(3) 0.0329(14) Uani d . 1 . . C
C13 0.3795(4) 0.2514(5) 0.4196(3) 0.0250(11) Uani d . 1 . . C
C14 0.2560(5) 0.2543(6) 0.4461(3) 0.0274(12) Uani d . 1 . . C
C15 0.3045(6) 0.1865(6) 0.5769(3) 0.0430(16) Uani d . 1 . . C
C16 0.1254(5) 0.3054(7) 0.5495(4) 0.0478(17) Uani d . 1 . . C
H1 0.3981 0.2718 0.2010 0.043(4) Uiso calc R 1 . . H
H3 0.2822 0.3698 0.5353 0.043(4) Uiso calc R 1 . . H
H1A 0.4351 0.4451 0.1232 0.043(4) Uiso calc R 1 . . H
H2A 0.4591 0.6596 0.1722 0.043(4) Uiso calc R 1 . . H
H3A 0.4402 0.6905 0.3018 0.043(4) Uiso calc R 1 . . H
H4A 0.4014 0.5086 0.3784 0.043(4) Uiso calc R 1 . . H
H6A 0.3362 0.1149 0.2577 0.043(4) Uiso calc R 1 . . H
H6B 0.3544 0.0466 0.3365 0.043(4) Uiso calc R 1 . . H
H8A 0.5964 0.1967 0.3425 0.043(4) Uiso calc R 1 . . H
H9A 0.7748 0.1218 0.3048 0.043(4) Uiso calc R 1 . . H
H10A 0.7889 -0.0564 0.2195 0.043(4) Uiso calc R 1 . . H
H11A 0.6249 -0.1543 0.1703 0.043(4) Uiso calc R 1 . . H
H12A 0.4496 -0.0824 0.2091 0.043(4) Uiso calc R 1 . . H
H13A 0.4196 0.3318 0.4380 0.043(4) Uiso calc R 1 . . H
H13B 0.4179 0.1712 0.4396 0.043(4) Uiso calc R 1 . . H
H14A 0.2137 0.3216 0.4170 0.043(4) Uiso calc R 1 . . H
H14B 0.2213 0.1656 0.4369 0.043(4) Uiso calc R 1 . . H
H15A 0.2911 0.2090 0.6286 0.043(4) Uiso calc R 1 . . H
H15B 0.3853 0.1876 0.5673 0.043(4) Uiso calc R 1 . . H
H15C 0.2745 0.0971 0.5664 0.043(4) Uiso calc R 1 . . H
H16A 0.0916 0.3774 0.5202 0.043(4) Uiso calc R 1 . . H
H16B 0.1212 0.3283 0.6020 0.043(4) Uiso calc R 1 . . H
H16C 0.0846 0.2217 0.5405 0.043(4) Uiso calc R 1 . . H

loop_
_atom_site_aniso_label
_atom_site_aniso_U_11
_atom_site_aniso_U_22
_atom_site_aniso_U_33
_atom_site_aniso_U_12
_atom_site_aniso_U_13
_atom_site_aniso_U_23
Co1 0.0307(4) 0.0215(4) 0.0228(3) 0.0010(3) -0.0001(3) 0.0011(3)
Cl1 0.0353(8) 0.0214(6) 0.0351(7) -0.0042(6) -0.0097(6) 0.0048(6)
Cl2 0.0429(10) 0.0433(9) 0.0396(9) 0.0112(8) 0.0010(7) -0.0131(7)
Cl3 0.0410(8) 0.0366(8) 0.0260(7) 0.0005(7) -0.0060(6) -0.0080(6)
Cl4 0.0561(12) 0.0408(9) 0.0545(10) -0.0096(8) 0.0095(8) 0.0222(8)
N1 0.043(3) 0.021(2) 0.021(2) 0.002(2) 0.003(2) -0.0003(18)
N2 0.046(3) 0.023(2) 0.018(2) -0.001(2) 0.0061(19) 0.0019(19)
N3 0.025(2) 0.026(2) 0.026(2) -0.009(2) 0.0062(19) -0.0042(18)
C1 0.038(3) 0.033(3) 0.025(3) 0.001(3) 0.010(3) 0.007(2)
C2 0.052(4) 0.021(3) 0.035(3) -0.001(3) 0.003(3) 0.013(2)
C3 0.033(3) 0.022(3) 0.037(3) 0.005(3) 0.002(2) -0.001(2)
C4 0.039(3) 0.024(3) 0.023(3) 0.005(3) 0.008(2) -0.003(2)
C5 0.030(3) 0.027(3) 0.019(3) 0.005(2) 0.004(2) 0.004(2)
C6 0.035(3) 0.022(3) 0.025(3) -0.004(2) 0.003(2) 0.002(2)
C7 0.040(3) 0.017(3) 0.023(3) 0.003(2) -0.002(2) 0.004(2)
C8 0.049(4) 0.032(3) 0.025(3) 0.002(3) -0.001(3) -0.010(2)
C9 0.039(4) 0.043(4) 0.043(4) -0.004(3) -0.004(3) 0.000(3)
C10 0.047(4) 0.035(3) 0.031(3) 0.012(3) 0.002(3) -0.005(3)
C11 0.059(4) 0.028(3) 0.026(3) 0.014(3) 0.002(3) -0.010(2)
C12 0.043(4) 0.023(3) 0.033(3) -0.001(3) -0.005(3) 0.006(2)
C13 0.033(3) 0.027(3) 0.015(2) 0.004(3) 0.005(2) 0.003(2)
C14 0.034(3) 0.028(3) 0.020(3) 0.001(3) 0.001(2) -0.003(2)
C15 0.058(4) 0.045(4) 0.027(3) -0.002(3) 0.002(3) 0.006(3)
C16 0.031(4) 0.060(5) 0.052(4) -0.007(3) 0.015(3) -0.010(4)

loop_
_atom_type_symbol
_atom_type_description
_atom_type_scat_dispersion_real
_atom_type_scat_dispersion_imag
_atom_type_scat_source
C C 0.0033 0.0016 'International Tables Vol C Tables 4.2.6.8 and 6.1.1.4'
H H 0.0000 0.0000 'International Tables Vol C Tables 4.2.6.8 and 6.1.1.4'
N N 0.0061 0.0033 'International Tables Vol C Tables 4.2.6.8 and 6.1.1.4'
Cl Cl 0.1484 0.1585 'International Tables Vol C Tables 4.2.6.8 and 6.1.1.4'
Co Co 0.3494 0.9721 'International Tables Vol C Tables 4.2.6.8 and 6.1.1.4'

loop_
_geom_angle_atom_site_label_1
_geom_angle_atom_site_label_2
_geom_angle_atom_site_label_3
_geom_angle
_geom_angle_publ_flag
Cl2 Co1 Cl1 120.33(7) y
Cl3 Co1 Cl1 105.28(6) y
Cl4 Co1 Cl1 103.88(7) y
Cl3 Co1 Cl2 105.16(7) y
Cl4 Co1 Cl2 109.67(7) y
Cl4 Co1 Cl3 112.64(7) y
C1 N1 C5 123.3(5) y
C5 N2 C6 120.9(4) y
C5 N2 C13 121.4(4) y
C13 N2 C6 116.8(4) y
C16 N3 C15 111.0(5) y
C16 N3 C14 110.7(4) y
C15 N3 C14 112.8(4) y
C2 C1 N1 120.4(5) n
C1 C2 C3 118.4(5) n
C4 C3 C2 120.7(5) n
C3 C4 C5 120.8(5) n
N2 C5 N1 118.2(5) n
N2 C5 C4 125.5(5) n
N1 C5 C4 116.3(5) n
N2 C6 C7 114.3(5) n
C8 C7 C12 117.4(5) n
C8 C7 C6 122.5(5) n
C12 C7 C6 120.0(5) n
C9 C8 C7 121.1(5) n
C10 C9 C8 119.6(6) n
C11 C10 C9 119.9(6) n
C12 C11 C10 120.0(5) n
C11 C12 C7 121.9(6) n
N2 C13 C14 109.8(4) n
N3 C14 C13 112.4(4) n

loop_
_geom_bond_atom_site_label_1
_geom_bond_atom_site_label_2
_geom_bond_site_symmetry_2
_geom_bond_distance
_geom_bond_publ_flag
Co1 Cl1 . 2.2938(15) y
Co1 Cl2 . 2.2487(17) y
Co1 Cl3 . 2.2827(16) y
Co1 Cl4 . 2.2404(18) y
N1 C1 . 1.361(7) y
N1 C5 . 1.370(6) y
N2 C5 . 1.339(6) y
N2 C6 . 1.470(7) y
N2 C13 . 1.458(6) y
N3 C14 . 1.497(6) y
N3 C15 . 1.480(7) y
N3 C16 . 1.478(7) y
C1 C2 . 1.350(8) n
C2 C3 . 1.399(8) n
C3 C4 . 1.368(7) n
C4 C5 . 1.399(7) n
C6 C7 . 1.497(8) n
C7 C8 . 1.387(8) n
C7 C12 . 1.393(8) n
C8 C9 . 1.385(8) n
C9 C10 . 1.383(8) n
C10 C11 . 1.376(8) n
C11 C12 . 1.358(8) n
C13 C14 . 1.519(7) n

loop_
_geom_hbond_atom_site_label_D
_geom_hbond_atom_site_label_H
_geom_hbond_atom_site_label_A
_geom_hbond_site_symmetry_A
_geom_hbond_distance_DH
_geom_hbond_distance_HA
_geom_hbond_distance_DA
_geom_hbond_angle_DHA
N1 H1 Cl3 2_545 0.86 2.42 3.225(5) 155.3
N3 H3 Cl1 . 0.91 2.19 3.099(5) 173.6

loop_
_geom_torsion_atom_site_label_1
_geom_torsion_atom_site_label_2
_geom_torsion_atom_site_label_3
_geom_torsion_atom_site_label_4
_geom_torsion
_geom_torsion_publ_flag
C5 N1 C1 C2 -1.2(9) n
N1 C1 C2 C3 -1.0(9) n
C1 C2 C3 C4 0.9(9) n
C2 C3 C4 C5 1.4(9) n
C13 N2 C5 N1 176.7(5) n
C6 N2 C5 N1 7.6(8) n
C13 N2 C5 C4 -4.4(9) n
C6 N2 C5 C4 -173.6(5) n
C1 N1 C5 N2 -177.6(5) n
C1 N1 C5 C4 3.4(8) n
C3 C4 C5 N2 177.7(5) n
C3 C4 C5 N1 -3.5(8) n
C5 N2 C6 C7 71.0(7) n
C13 N2 C6 C7 -98.6(5) n
N2 C6 C7 C8 18.3(7) n
N2 C6 C7 C12 -163.7(5) n
C12 C7 C8 C9 1.5(8) n
C6 C7 C8 C9 179.5(5) n
C7 C8 C9 C10 -0.8(9) n
C8 C9 C10 C11 0.6(9) n
C9 C10 C11 C12 -1.1(9) n
C10 C11 C12 C7 1.9(9) n
C8 C7 C12 C11 -2.1(8) n
C6 C7 C12 C11 179.9(5) n
C5 N2 C13 C14 98.8(6) n
C6 N2 C13 C14 -91.6(5) n
C16 N3 C14 C13 173.5(5) n
C15 N3 C14 C13 -61.5(6) n
N2 C13 C14 N3 -167.4(4) n
